data_2228730
loop_
_publ_author_name
'Shi, Lin-Fang'
'Li, Yan-wei'
'Si, Zhen-jun'
'Guan, Ying'
'Cao, Hua-ru'

_publ_section_title
;
 Bromidotricarbonyl[2-(pyridin-2-yl-\k<i>N</i>)-5-<i>p</i>-tolyl-1,3,4-oxadiazole-\k<i>N</i>^3^]rhenium(I)
 dichloromethane monosolvate
;
_journal_coeditor_code HB5758
_journal_issue 1
_journal_name_full 'Acta Crystallographica Section E'
_journal_page_first m9
_journal_page_last m10
_journal_paper_doi 10.1107/S160053681004969X
_journal_volume 67
_journal_year 2011
_chemical_formula_iupac '[Re Br (C14 H11 N3 O) (C O)3], C H2 Cl2'
_chemical_formula_moiety 'C18 H13 Br Cl2 N3 O4 Re'
_chemical_formula_sum 'C18 H13 Br Cl2 N3 O4 Re'
_chemical_formula_weight 672.32
_chemical_name_systematic
;
Bromidotricarbonyl[2-(pyridin-2-yl-\k<i>N</i>)-5-<i>p</i>-tolyl-1,3,4-
oxadiazole \k<i>N</i>^3^]rhenium(I) dichloromethane monosolvate
;
_space_group_IT_number 15
_symmetry_cell_setting monoclinic
_symmetry_space_group_name_Hall '-C 2yc'
_symmetry_space_group_name_H-M 'C 1 2/c 1'
_atom_sites_solution_hydrogens geom
_atom_sites_solution_primary direct
_atom_sites_solution_secondary difmap
_audit_creation_method SHELXL-97
_cell_angle_alpha 90.00
_cell_angle_beta 101.77(3)
_cell_angle_gamma 90.00
_cell_formula_units_Z 8
_cell_length_a 12.590(3)
_cell_length_b 19.621(4)
_cell_length_c 17.660(4)
_cell_measurement_reflns_used 4847
_cell_measurement_temperature 293(2)
_cell_measurement_theta_max 24.75
_cell_measurement_theta_min 3.14
_cell_volume 4270.8(17)
_computing_cell_refinement 'SAINT (Bruker, 2002)'
_computing_data_collection 'SMART (Bruker, 2002)'
_computing_data_reduction 'SAINT (Bruker, 2002)'
_computing_molecular_graphics 'SHELXTL (Sheldrick, 2008)'
_computing_publication_material 'SHELXL97 (Sheldrick, 2008)'
_computing_structure_refinement 'SHELXL97 (Sheldrick, 2008)'
_computing_structure_solution 'SHELXS97 (Sheldrick, 2008)'
_diffrn_ambient_temperature 293(2)
_diffrn_measured_fraction_theta_full 0.991
_diffrn_measured_fraction_theta_max 0.991
_diffrn_measurement_device_type 'Bruker SMART CCD'
_diffrn_measurement_method 'phi and omega scans'
_diffrn_radiation_monochromator graphite
_diffrn_radiation_source 'fine-focus sealed tube'
_diffrn_radiation_type MoK\a
_diffrn_radiation_wavelength 0.71073
_diffrn_reflns_av_R_equivalents 0.0628
_diffrn_reflns_av_sigmaI/netI 0.0441
_diffrn_reflns_limit_h_max 16
_diffrn_reflns_limit_h_min -14
_diffrn_reflns_limit_k_max 25
_diffrn_reflns_limit_k_min -25
_diffrn_reflns_limit_l_max 21
_diffrn_reflns_limit_l_min -22
_diffrn_reflns_number 20653
_diffrn_reflns_theta_full 27.45
_diffrn_reflns_theta_max 27.45
_diffrn_reflns_theta_min 3.14
_diffrn_standards_decay_% >10
_exptl_absorpt_coefficient_mu 7.841
_exptl_absorpt_correction_T_max 0.409
_exptl_absorpt_correction_T_min 0.149
_exptl_absorpt_correction_type multi-scan
_exptl_absorpt_process_details '(SADABS; Bruker, 2002)'
_exptl_crystal_colour yellow
_exptl_crystal_density_diffrn 2.091
_exptl_crystal_density_method 'not measured'
_exptl_crystal_description block
_exptl_crystal_F_000 2544
_exptl_crystal_size_max 0.25
_exptl_crystal_size_mid 0.22
_exptl_crystal_size_min 0.11
_refine_diff_density_max 2.069
_refine_diff_density_min -2.884
_refine_ls_extinction_method none
_refine_ls_goodness_of_fit_ref 1.051
_refine_ls_hydrogen_treatment constr
_refine_ls_matrix_type full
_refine_ls_number_parameters 262
_refine_ls_number_reflns 4847
_refine_ls_number_restraints 0
_refine_ls_restrained_S_all 1.051
_refine_ls_R_factor_all 0.0458
_refine_ls_R_factor_gt 0.0398
_refine_ls_shift/su_max 0.001
_refine_ls_shift/su_mean 0.000
_refine_ls_structure_factor_coef Fsqd
_refine_ls_weighting_details 'calc w=1/[\s^2^(Fo^2^)+(0.0652P)^2^+4.5560P] where P=(Fo^2^+2Fc^2^)/3'
_refine_ls_weighting_scheme calc
_refine_ls_wR_factor_gt 0.0986
_refine_ls_wR_factor_ref 0.1028
_reflns_number_gt 4254
_reflns_number_total 4847
_reflns_threshold_expression I>2\s(I)
_cod_data_source_file hb5758.cif
_cod_data_source_block I
_cod_original_cell_volume 4270.8(15)
_cod_original_sg_symbol_H-M 'C 2/c'
_cod_database_code 2228730
_cod_database_fobs_code 2228730

loop_
_symmetry_equiv_pos_as_xyz
'x, y, z'
'-x, y, -z+1/2'
'x+1/2, y+1/2, z'
'-x+1/2, y+1/2, -z+1/2'
'-x, -y, -z'
'x, -y, z-1/2'
'-x+1/2, -y+1/2, -z'
'x+1/2, -y+1/2, z-1/2'

loop_
_atom_site_type_symbol
_atom_site_label
_atom_site_fract_x
_atom_site_fract_y
_atom_site_fract_z
_atom_site_U_iso_or_equiv
_atom_site_adp_type
_atom_site_calc_flag
_atom_site_refinement_flags
_atom_site_occupancy
_atom_site_disorder_assembly
_atom_site_disorder_group
C C1 0.3443(5) 0.4519(3) 0.2015(4) 0.0487(13) Uani d . 1 . .
C C2 0.3684(5) 0.3907(2) 0.3391(3) 0.0382(11) Uani d . 1 . .
C C3 0.1818(5) 0.4511(3) 0.2734(3) 0.0489(13) Uani d . 1 . .
C C4 0.1120(4) 0.2916(3) 0.3248(3) 0.0423(12) Uani d . 1 . .
H H4 0.0859 0.3334 0.3378 0.051 Uiso calc R 1 . .
C C5 0.0700(4) 0.2331(3) 0.3493(3) 0.0472(13) Uani d . 1 . .
H H5 0.0174 0.2355 0.3793 0.057 Uiso calc R 1 . .
C C6 0.1068(4) 0.1700(3) 0.3287(3) 0.0462(12) Uani d . 1 . .
H H6 0.0786 0.1298 0.3444 0.055 Uiso calc R 1 . .
C C7 0.1858(4) 0.1681(3) 0.2847(3) 0.0407(11) Uani d . 1 . .
H H7 0.2118 0.1269 0.2700 0.049 Uiso calc R 1 . .
C C8 0.2249(3) 0.2291(3) 0.2634(2) 0.0329(10) Uani d . 1 . .
C C9 0.3108(4) 0.2358(2) 0.2196(2) 0.0301(9) Uani d . 1 . .
C C10 0.4329(4) 0.2180(2) 0.1553(2) 0.0303(9) Uani d . 1 . .
C C11 0.5036(4) 0.1774(2) 0.1171(2) 0.0312(9) Uani d . 1 . .
C C12 0.5080(5) 0.1071(3) 0.1248(3) 0.0465(13) Uani d . 1 . .
H H12 0.4660 0.0851 0.1550 0.056 Uiso calc R 1 . .
C C13 0.5751(5) 0.0698(3) 0.0873(3) 0.0534(14) Uani d . 1 . .
H H13 0.5771 0.0226 0.0924 0.064 Uiso calc R 1 . .
C C14 0.6396(5) 0.1012(3) 0.0422(3) 0.0490(14) Uani d . 1 . .
C C15 0.6340(4) 0.1714(3) 0.0361(3) 0.0436(12) Uani d . 1 . .
H H15 0.6765 0.1933 0.0062 0.052 Uiso calc R 1 . .
C C16 0.5678(4) 0.2104(2) 0.0728(3) 0.0356(10) Uani d . 1 . .
H H16 0.5662 0.2576 0.0679 0.043 Uiso calc R 1 . .
C C17 0.7105(7) 0.0591(4) 0.0005(4) 0.078(2) Uani d . 1 . .
H H17A 0.7491 0.0888 -0.0277 0.117 Uiso calc R 1 . .
H H17B 0.6659 0.0285 -0.0348 0.117 Uiso calc R 1 . .
H H17C 0.7614 0.0334 0.0375 0.117 Uiso calc R 1 . .
C C18 0.1644(7) 0.1149(3) 0.0205(5) 0.068(2) Uani d . 1 . .
H H18A 0.2392 0.1028 0.0209 0.082 Uiso calc R 1 . .
H H18B 0.1226 0.1075 -0.0314 0.082 Uiso calc R 1 . .
N N1 0.1910(3) 0.2908(2) 0.2820(2) 0.0339(8) Uani d . 1 . .
N N2 0.3461(3) 0.2940(2) 0.2029(2) 0.0327(8) Uani d . 1 . .
N N3 0.4270(3) 0.2836(2) 0.1605(2) 0.0338(8) Uani d . 1 . .
O O1 0.3910(5) 0.4950(3) 0.1764(3) 0.0831(16) Uani d . 1 . .
O O2 0.4232(4) 0.3958(2) 0.3981(3) 0.0620(12) Uani d . 1 . .
O O3 0.1276(5) 0.4934(3) 0.2913(3) 0.094(2) Uani d . 1 . .
O O4 0.3618(3) 0.18424(16) 0.19223(18) 0.0326(7) Uani d . 1 . .
Br Br1 0.12760(5) 0.36874(3) 0.11151(3) 0.04326(14) Uani d . 1 . .
Re Re1 0.268376(15) 0.382313(9) 0.241699(11) 0.03283(10) Uani d . 1 . .
Cl Cl1 0.1140(3) 0.06259(12) 0.08553(18) 0.1191(10) Uani d . 1 . .
Cl Cl2 0.15734(14) 0.20035(8) 0.04467(9) 0.0578(4) Uani d . 1 . .

loop_
_atom_site_aniso_label
_atom_site_aniso_U_11
_atom_site_aniso_U_22
_atom_site_aniso_U_33
_atom_site_aniso_U_12
_atom_site_aniso_U_13
_atom_site_aniso_U_23
C1 0.058(3) 0.034(3) 0.056(3) 0.000(2) 0.015(3) -0.004(2)
C2 0.046(3) 0.026(2) 0.040(3) 0.0082(19) 0.005(2) -0.0054(18)
C3 0.049(3) 0.046(3) 0.051(3) 0.009(3) 0.009(3) -0.013(2)
C4 0.037(3) 0.056(3) 0.037(3) 0.008(2) 0.014(2) -0.006(2)
C5 0.046(3) 0.058(3) 0.041(3) -0.001(2) 0.017(2) 0.004(2)
C6 0.045(3) 0.048(3) 0.049(3) -0.009(2) 0.017(2) 0.006(2)
C7 0.046(3) 0.036(3) 0.043(3) -0.001(2) 0.014(2) 0.004(2)
C8 0.036(3) 0.034(3) 0.030(2) 0.0017(17) 0.008(2) 0.0021(16)
C9 0.037(2) 0.025(2) 0.029(2) 0.0035(17) 0.0067(18) -0.0018(16)
C10 0.036(2) 0.030(2) 0.026(2) 0.0008(18) 0.0081(17) 0.0001(15)
C11 0.041(2) 0.029(2) 0.025(2) 0.0047(18) 0.0100(18) -0.0011(15)
C12 0.066(4) 0.029(3) 0.052(3) 0.005(2) 0.029(3) 0.004(2)
C13 0.076(4) 0.032(3) 0.057(3) 0.014(3) 0.025(3) -0.003(2)
C14 0.059(3) 0.053(3) 0.040(3) 0.017(3) 0.023(3) -0.007(2)
C15 0.048(3) 0.052(3) 0.035(3) 0.007(2) 0.019(2) 0.005(2)
C16 0.045(3) 0.031(2) 0.033(2) 0.005(2) 0.013(2) 0.0034(18)
C17 0.099(5) 0.083(5) 0.061(4) 0.044(4) 0.038(4) -0.010(3)
C18 0.074(5) 0.059(4) 0.077(5) 0.004(3) 0.028(4) -0.018(3)
N1 0.035(2) 0.036(2) 0.032(2) 0.0047(17) 0.0108(17) -0.0038(16)
N2 0.034(2) 0.031(2) 0.035(2) 0.0007(16) 0.0111(17) -0.0032(15)
N3 0.040(2) 0.031(2) 0.033(2) 0.0015(16) 0.0155(17) -0.0033(15)
O1 0.093(4) 0.054(3) 0.105(4) -0.023(3) 0.028(3) 0.019(3)
O2 0.065(3) 0.059(3) 0.054(3) 0.013(2) -0.005(2) -0.014(2)
O3 0.112(5) 0.079(4) 0.093(4) 0.055(4) 0.025(3) -0.022(3)
O4 0.0407(17) 0.0271(16) 0.0328(16) 0.0012(13) 0.0144(14) -0.0017(12)
Br1 0.0496(3) 0.0390(3) 0.0394(3) -0.0001(2) 0.0049(2) 0.00145(19)
Re1 0.03905(14) 0.02488(12) 0.03580(14) 0.00306(6) 0.01052(10) -0.00546(6)
Cl1 0.176(3) 0.0556(13) 0.142(2) 0.0091(15) 0.072(2) 0.0206(13)
Cl2 0.0680(9) 0.0531(9) 0.0511(8) 0.0077(7) 0.0089(7) 0.0014(6)

loop_
_atom_type_symbol
_atom_type_description
_atom_type_scat_dispersion_real
_atom_type_scat_dispersion_imag
_atom_type_scat_source
C C 0.0033 0.0016 'International Tables Vol C Tables 4.2.6.8 and 6.1.1.4'
H H 0.0000 0.0000 'International Tables Vol C Tables 4.2.6.8 and 6.1.1.4'
N N 0.0061 0.0033 'International Tables Vol C Tables 4.2.6.8 and 6.1.1.4'
O O 0.0106 0.0060 'International Tables Vol C Tables 4.2.6.8 and 6.1.1.4'
Br Br -0.2901 2.4595 'International Tables Vol C Tables 4.2.6.8 and 6.1.1.4'
Re Re -1.0185 7.2310 'International Tables Vol C Tables 4.2.6.8 and 6.1.1.4'
Cl Cl 0.1484 0.1585 'International Tables Vol C Tables 4.2.6.8 and 6.1.1.4'

loop_
_geom_angle_atom_site_label_1
_geom_angle_atom_site_label_2
_geom_angle_atom_site_label_3
_geom_angle_site_symmetry_1
_geom_angle_site_symmetry_3
_geom_angle
_geom_angle_publ_flag
O1 C1 Re1 . . 179.8(7) n
O2 C2 Re1 . . 176.8(5) n
O3 C3 Re1 . . 178.6(6) n
N1 C4 C5 . . 122.5(5) ?
N1 C4 H4 . . 118.8 ?
C5 C4 H4 . . 118.8 ?
C4 C5 C6 . . 119.4(5) ?
C4 C5 H5 . . 120.3 ?
C6 C5 H5 . . 120.3 ?
C7 C6 C5 . . 119.0(5) ?
C7 C6 H6 . . 120.5 ?
C5 C6 H6 . . 120.5 ?
C8 C7 C6 . . 118.1(5) ?
C8 C7 H7 . . 121.0 ?
C6 C7 H7 . . 121.0 ?
N1 C8 C7 . . 124.5(4) ?
N1 C8 C9 . . 110.8(4) ?
C7 C8 C9 . . 124.7(4) ?
N2 C9 O4 . . 112.1(4) ?
N2 C9 C8 . . 122.1(4) ?
O4 C9 C8 . . 125.9(4) ?
N3 C10 O4 . . 113.1(4) ?
N3 C10 C11 . . 128.8(4) ?
O4 C10 C11 . . 118.2(4) ?
C12 C11 C16 . . 120.1(4) ?
C12 C11 C10 . . 121.0(4) ?
C16 C11 C10 . . 118.9(4) ?
C13 C12 C11 . . 119.7(5) ?
C13 C12 H12 . . 120.1 ?
C11 C12 H12 . . 120.1 ?
C12 C13 C14 . . 121.6(5) ?
C12 C13 H13 . . 119.2 ?
C14 C13 H13 . . 119.2 ?
C15 C14 C13 . . 117.3(5) ?
C15 C14 C17 . . 122.1(6) ?
C13 C14 C17 . . 120.6(6) ?
C14 C15 C16 . . 122.7(5) ?
C14 C15 H15 . . 118.6 ?
C16 C15 H15 . . 118.6 ?
C15 C16 C11 . . 118.5(5) ?
C15 C16 H16 . . 120.7 ?
C11 C16 H16 . . 120.7 ?
C14 C17 H17A . . 109.5 ?
C14 C17 H17B . . 109.5 ?
H17A C17 H17B . . 109.5 ?
C14 C17 H17C . . 109.5 ?
H17A C17 H17C . . 109.5 ?
H17B C17 H17C . . 109.5 ?
Cl2 C18 Cl1 . . 111.1(4) ?
Cl2 C18 H18A . . 109.4 ?
Cl1 C18 H18A . . 109.4 ?
Cl2 C18 H18B . . 109.4 ?
Cl1 C18 H18B . . 109.4 ?
H18A C18 H18B . . 108.0 ?
C8 N1 C4 . . 116.6(4) ?
C8 N1 Re1 . . 117.8(3) n
C4 N1 Re1 . . 125.6(4) n
C9 N2 N3 . . 108.5(4) ?
C9 N2 Re1 . . 116.1(3) n
N3 N2 Re1 . . 135.4(3) n
C10 N3 N2 . . 104.1(4) ?
C9 O4 C10 . . 102.3(3) ?
C1 Re1 C3 . . 87.8(3) n
C1 Re1 C2 . . 89.1(3) n
C3 Re1 C2 . . 89.2(2) n
C1 Re1 N2 . . 99.4(2) n
C3 Re1 N2 . . 171.4(2) n
C2 Re1 N2 . . 95.53(18) n
C1 Re1 N1 . . 172.65(19) n
C3 Re1 N1 . . 99.5(2) n
C2 Re1 N1 . . 91.87(19) n
N2 Re1 N1 . . 73.26(16) n
C1 Re1 Br1 . . 92.72(19) n
C3 Re1 Br1 . . 90.28(18) n
C2 Re1 Br1 . . 178.05(17) n
N2 Re1 Br1 . . 84.79(11) n
N1 Re1 Br1 . . 86.38(10) n

loop_
_geom_bond_atom_site_label_1
_geom_bond_atom_site_label_2
_geom_bond_site_symmetry_2
_geom_bond_distance
_geom_bond_publ_flag
Re1 C1 . 1.887(6) y
Re1 C2 . 1.921(5) y
Re1 C3 . 1.890(5) y
Re1 N1 . 2.228(4) y
Re1 N2 . 2.169(4) y
Re1 Br1 . 2.6146(11) y
C1 O1 . 1.168(7) ?
C2 O2 . 1.131(7) ?
C3 O3 . 1.159(7) ?
C4 N1 . 1.366(6) ?
C4 C5 . 1.369(8) ?
C4 H4 . 0.9300 ?
C5 C6 . 1.397(8) ?
C5 H5 . 0.9300 ?
C6 C7 . 1.381(7) ?
C6 H6 . 0.9300 ?
C7 C8 . 1.374(7) ?
C7 H7 . 0.9300 ?
C8 N1 . 1.346(6) ?
C8 C9 . 1.459(7) ?
C9 N2 . 1.283(6) ?
C9 O4 . 1.339(5) ?
C10 N3 . 1.293(6) ?
C10 O4 . 1.380(5) ?
C10 C11 . 1.459(6) ?
C11 C12 . 1.385(6) ?
C11 C16 . 1.395(6) ?
C12 C13 . 1.384(7) ?
C12 H12 . 0.9300 ?
C13 C14 . 1.392(9) ?
C13 H13 . 0.9300 ?
C14 C15 . 1.383(8) ?
C14 C17 . 1.512(7) ?
C15 C16 . 1.386(7) ?
C15 H15 . 0.9300 ?
C16 H16 . 0.9300 ?
C17 H17A . 0.9600 ?
C17 H17B . 0.9600 ?
C17 H17C . 0.9600 ?
C18 Cl2 . 1.737(6) ?
C18 Cl1 . 1.753(8) ?
C18 H18A . 0.9700 ?
C18 H18B . 0.9700 ?
N2 N3 . 1.396(5) ?
